data_4303269
loop_
_publ_author_name
'Mrigendra Dubey'
'Rik Rani Koner'
'Manabendra Ray'

_publ_contact_author_address
;Department of Chemistry
Indian Institute of Technology Guwahati
Guwahati 781039
;
_publ_contact_author_email manabray@iitg.ernet.in
_publ_contact_author_name 'Dr. Manabendra Ray'
_publ_section_title
;
Sodium and Potassium Ion Directed Self-Assembled Multinuclear Assembly of
Divalent Nickel or Copper and l-Leucine Derived Ligand
;
_journal_name_full 'Inorganic Chemistry'
_journal_page_first 9294
_journal_page_last 9302
_journal_paper_doi 10.1021/ic9011444
_journal_volume 48
_journal_year 2009
_chemical_absolute_configuration syn
_chemical_compound_source Synthesized
_chemical_formula_moiety 'C78 H108 K N6 Ni3 O18, Cl O4, 2(C2 N), 5(O)'
_chemical_formula_sum 'C82 H108 Cl K N8 Ni3 O27'
_chemical_formula_weight 1888.44
_space_group_IT_number 20
_symmetry_cell_setting orthorhombic
_symmetry_Int_Tables_number 20
_symmetry_space_group_name_Hall 'C 2c 2'
_symmetry_space_group_name_H-M 'C 2 2 21'
_atom_sites_solution_hydrogens geom
_atom_sites_solution_primary direct
_atom_sites_solution_secondary difmap
_audit_creation_method SHELXL-97
_cell_angle_alpha 90.00
_cell_angle_beta 90.00
_cell_angle_gamma 90.00
_cell_formula_units_Z 4
_cell_length_a 17.6885(7)
_cell_length_b 20.9207(8)
_cell_length_c 26.7585(10)
_cell_measurement_reflns_used 7855
_cell_measurement_temperature 296(2)
_cell_measurement_theta_max 25.00
_cell_measurement_theta_min 2.29
_cell_volume 9902.1(7)
_computing_cell_refinement 'Bruker SMART'
_computing_data_collection 'Bruker SMART'
_computing_data_reduction 'Bruker SAINT'
_computing_molecular_graphics Wingx
_computing_publication_material Wingx
_computing_structure_refinement 'SHELXL-97 (Sheldrick, 2008)'
_computing_structure_solution 'Bruker SHELXTL'
_diffrn_ambient_temperature 296(2)
_diffrn_measured_fraction_theta_full 0.998
_diffrn_measured_fraction_theta_max 0.998
_diffrn_measurement_device_type 'CCD area detector'
_diffrn_measurement_method 'phi and omega scans'
_diffrn_radiation_monochromator graphite
_diffrn_radiation_type MoK\a
_diffrn_radiation_wavelength 0.71073
_diffrn_reflns_av_R_equivalents 0.0438
_diffrn_reflns_av_sigmaI/netI 0.0405
_diffrn_reflns_limit_h_max 22
_diffrn_reflns_limit_h_min -22
_diffrn_reflns_limit_k_max 26
_diffrn_reflns_limit_k_min -25
_diffrn_reflns_limit_l_max 33
_diffrn_reflns_limit_l_min -33
_diffrn_reflns_number 70786
_diffrn_reflns_theta_full 26.36
_diffrn_reflns_theta_max 26.36
_diffrn_reflns_theta_min 1.51
_diffrn_source 'fine-focus sealed tube'
_exptl_absorpt_coefficient_mu 0.706
_exptl_absorpt_correction_T_max 0.8717
_exptl_absorpt_correction_T_min 0.7654
_exptl_absorpt_correction_type multi-scan
_exptl_crystal_colour Purple
_exptl_crystal_density_diffrn 1.267
_exptl_crystal_density_method 'not measured'
_exptl_crystal_description Diamond
_exptl_crystal_F_000 3968
_exptl_crystal_recrystallization_method 'CH3OH CH3CN'
_exptl_crystal_size_max 0.40
_exptl_crystal_size_mid 0.30
_exptl_crystal_size_min 0.20
_refine_diff_density_max 0.641
_refine_diff_density_min -0.415
_refine_diff_density_rms 0.062
_refine_ls_abs_structure_details 'Flack H D (1983), Acta Cryst. A39, 876-881'
_refine_ls_abs_structure_Flack -0.004(14)
_refine_ls_extinction_coef 0.00014(7)
_refine_ls_extinction_expression Fc^*^=kFc[1+0.001xFc^2^\l^3^/sin(2\q)]^-1/4^
_refine_ls_extinction_method SHELXL
_refine_ls_goodness_of_fit_ref 1.011
_refine_ls_hydrogen_treatment mixed
_refine_ls_matrix_type full
_refine_ls_number_parameters 572
_refine_ls_number_reflns 10098
_refine_ls_number_restraints 4
_refine_ls_restrained_S_all 1.011
_refine_ls_R_factor_all 0.0653
_refine_ls_R_factor_gt 0.0466
_refine_ls_shift/su_max 0.171
_refine_ls_shift/su_mean 0.008
_refine_ls_structure_factor_coef Fsqd
_refine_ls_weighting_details 'calc w=1/[\s^2^(Fo^2^)+(0.0946P)^2^+1.2706P] where P=(Fo^2^+2Fc^2^)/3'
_refine_ls_weighting_scheme calc
_refine_ls_wR_factor_gt 0.1287
_refine_ls_wR_factor_ref 0.1397
_reflns_number_gt 7878
_reflns_number_total 10098
_reflns_threshold_expression >2\s(I)
_cod_data_source_file ic9011444_si_002_1.cif
_cod_data_source_block Capsule1
_cod_database_code 4303269

loop_
_symmetry_equiv_pos_as_xyz
'x, y, z'
'-x, -y, z+1/2'
'-x, y, -z+1/2'
'x, -y, -z'
'x+1/2, y+1/2, z'
'-x+1/2, -y+1/2, z+1/2'
'-x+1/2, y+1/2, -z+1/2'
'x+1/2, -y+1/2, -z'

loop_
_atom_site_label
_atom_site_type_symbol
_atom_site_fract_x
_atom_site_fract_y
_atom_site_fract_z
_atom_site_U_iso_or_equiv
_atom_site_adp_type
_atom_site_occupancy
_atom_site_symmetry_multiplicity
_atom_site_calc_flag
_atom_site_refinement_flags
_atom_site_disorder_assembly
_atom_site_disorder_group
N N 0.1466(8) 0.6081(8) 0.3327(5) 0.232(6) Uani 1 1 d DU . .
O101 O 0.3482(7) 0.3405(9) 0.5536(4) 0.339(10) Uani 1 1 d . . .
O7V O 0.2381(9) 0.4143(6) 0.5557(4) 0.382(12) Uani 1 1 d . . .
C5M C 0.1438(13) 0.6006(9) 0.2894(6) 0.265(11) Uani 1 1 d DU . .
C6M C 0.1511(12) 0.5806(13) 0.2389(4) 0.343(14) Uani 1 1 d DU . .
H103 H 0.530(3) 0.606(3) 0.517(2) 0.078(19) Uiso 1 1 d . . .
H10V H 0.712(2) 0.518(2) 0.6341(15) 0.037(12) Uiso 1 1 d . . .
Ni1 Ni 0.90108(4) 0.5000 0.5000 0.04853(18) Uani 1 2 d S . .
Ni2 Ni 0.60565(2) 0.57771(2) 0.595386(16) 0.04081(13) Uani 1 1 d . . .
K1 K 0.70322(6) 0.5000 0.5000 0.0520(3) Uani 1 2 d S . .
O1B O 0.67364(18) 0.51864(14) 0.64411(12) 0.0532(7) Uani 1 1 d . . .
O1B1 O 0.54689(16) 0.62654(13) 0.53609(11) 0.0462(6) Uani 1 1 d . . .
O2B O 0.57916(12) 0.49752(13) 0.55712(9) 0.0440(5) Uani 1 1 d . . .
O2B1 O 0.70325(14) 0.60030(12) 0.56046(9) 0.0451(6) Uani 1 1 d . . .
C2B C 0.6876(3) 0.4043(2) 0.64955(18) 0.0676(12) Uani 1 1 d . . .
H6 H 0.7364 0.4063 0.6366 0.081 Uiso 1 1 calc . . .
C1B C 0.6452(3) 0.4600(2) 0.65667(15) 0.0569(11) Uani 1 1 d . . .
C4B C 0.5841(5) 0.3432(3) 0.6810(2) 0.098(2) Uani 1 1 d . . .
H4 H 0.5635 0.3036 0.6890 0.118 Uiso 1 1 calc . . .
C6B C 0.5722(3) 0.4586(2) 0.67631(15) 0.0576(11) Uani 1 1 d . . .
C3B C 0.6556(4) 0.3468(3) 0.6622(2) 0.0867(17) Uani 1 1 d . . .
H5 H 0.6834 0.3094 0.6579 0.104 Uiso 1 1 calc . . .
C5B C 0.5423(3) 0.3980(3) 0.68801(19) 0.0818(15) Uani 1 1 d . . .
H100 H 0.4935 0.3950 0.7007 0.098 Uiso 1 1 calc . . .
C7B C 0.5296(3) 0.5192(2) 0.68386(14) 0.0603(11) Uani 1 1 d . . .
H7A H 0.5599 0.5483 0.7037 0.072 Uiso 1 1 calc R . .
H7B H 0.4836 0.5103 0.7023 0.072 Uiso 1 1 calc R . .
C1B1 C 0.5764(2) 0.68268(19) 0.51895(14) 0.0484(9) Uani 1 1 d . . .
C5B1 C 0.6237(3) 0.7869(2) 0.53857(19) 0.0640(12) Uani 1 1 d . . .
H10 H 0.6350 0.8187 0.5617 0.077 Uiso 1 1 calc . . .
C2B1 C 0.5910(3) 0.6934(2) 0.46880(16) 0.0629(11) Uani 1 1 d . . .
H13 H 0.5806 0.6619 0.4452 0.076 Uiso 1 1 calc . . .
C3B1 C 0.6211(4) 0.7514(3) 0.45418(19) 0.0812(15) Uani 1 1 d . . .
H12 H 0.6301 0.7590 0.4204 0.097 Uiso 1 1 calc . . .
C6B1 C 0.5932(2) 0.72974(17) 0.55505(15) 0.0472(8) Uani 1 1 d . . .
C4B1 C 0.6379(3) 0.7977(2) 0.4883(2) 0.0771(14) Uani 1 1 d . . .
H11 H 0.6587 0.8363 0.4779 0.092 Uiso 1 1 calc . . .
C7B1 C 0.5783(2) 0.7167(2) 0.60937(14) 0.0490(9) Uani 1 1 d . . .
H14A H 0.5865 0.7556 0.6283 0.059 Uiso 1 1 calc R . .
H14B H 0.5258 0.7043 0.6135 0.059 Uiso 1 1 calc R . .
N1B N 0.50968(18) 0.55065(16) 0.63502(11) 0.0460(7) Uani 1 1 d . . .
H1 H 0.4824 0.5865 0.6418 0.055 Uiso 1 1 calc R . .
N1B1 N 0.62761(17) 0.66529(15) 0.62964(11) 0.0451(7) Uani 1 1 d . . .
H3 H 0.6171 0.6611 0.6628 0.054 Uiso 1 1 calc R . .
C9B C 0.5117(2) 0.47745(17) 0.56267(13) 0.0419(8) Uani 1 1 d . . .
C8B C 0.46276(19) 0.50815(19) 0.60296(14) 0.0465(8) Uani 1 1 d . . .
H16 H 0.4426 0.4739 0.6241 0.056 Uiso 1 1 calc R . .
C10B C 0.3952(2) 0.5448(2) 0.58048(15) 0.0541(9) Uani 1 1 d . . .
H17A H 0.4144 0.5799 0.5606 0.065 Uiso 1 1 calc R . .
H17B H 0.3681 0.5163 0.5582 0.065 Uiso 1 1 calc R . .
C11B C 0.3393(3) 0.5715(3) 0.6189(2) 0.0802(15) Uani 1 1 d . . .
H18 H 0.3656 0.6045 0.6382 0.096 Uiso 1 1 calc R . .
C12B C 0.3103(4) 0.5229(4) 0.6547(3) 0.119(3) Uani 1 1 d . . .
H19A H 0.2901 0.4872 0.6365 0.179 Uiso 1 1 calc R . .
H19B H 0.2712 0.5415 0.6749 0.179 Uiso 1 1 calc R . .
H19C H 0.3508 0.5087 0.6758 0.179 Uiso 1 1 calc R . .
C13B C 0.2748(3) 0.6040(3) 0.5907(3) 0.108(2) Uani 1 1 d . . .
H20A H 0.2505 0.5735 0.5693 0.162 Uiso 1 1 calc R . .
H20B H 0.2946 0.6385 0.5709 0.162 Uiso 1 1 calc R . .
H20C H 0.2387 0.6206 0.6142 0.162 Uiso 1 1 calc R . .
O3B O 0.48350(15) 0.43406(13) 0.53721(10) 0.0519(6) Uani 1 1 d . . .
C9B1 C 0.7420(2) 0.64364(18) 0.58054(14) 0.0472(9) Uani 1 1 d . . .
C8B1 C 0.7094(2) 0.6798(2) 0.62475(16) 0.0512(9) Uani 1 1 d . . .
H21 H 0.7149 0.7257 0.6183 0.061 Uiso 1 1 calc R . .
O3B1 O 0.80840(16) 0.65827(14) 0.56740(11) 0.0594(7) Uani 1 1 d . . .
10B1 C 0.7513(3) 0.6641(3) 0.67333(16) 0.0659(12) Uani 1 1 d . . .
H23A H 0.7320 0.6240 0.6862 0.079 Uiso 1 1 calc R . .
H23B H 0.8044 0.6581 0.6657 0.079 Uiso 1 1 calc R . .
O1A O 0.89001(17) 0.60232(13) 0.50286(12) 0.0578(7) Uani 1 1 d . . .
C6A C 0.9455(3) 0.6242(2) 0.42456(17) 0.0575(10) Uani 1 1 d . . .
C2A C 0.8324(3) 0.6805(2) 0.4490(2) 0.0682(13) Uani 1 1 d . . .
H27 H 0.7941 0.6876 0.4722 0.082 Uiso 1 1 calc . . .
C5A C 0.9464(3) 0.6564(3) 0.3803(2) 0.0794(15) Uani 1 1 d . . .
H26 H 0.9837 0.6477 0.3568 0.095 Uiso 1 1 calc . . .
C1A C 0.8879(3) 0.6358(2) 0.45858(17) 0.0579(10) Uani 1 1 d . . .
C4A C 0.8908(4) 0.7027(3) 0.3702(2) 0.0869(16) Uani 1 1 d . . .
H28 H 0.8921 0.7253 0.3403 0.104 Uiso 1 1 calc . . .
C3A C 0.8340(3) 0.7148(3) 0.4047(2) 0.0813(14) Uani 1 1 d . . .
H29 H 0.7975 0.7456 0.3982 0.098 Uiso 1 1 calc . . .
C7A C 1.0070(2) 0.5755(2) 0.4368(2) 0.0668(12) Uani 1 1 d . . .
H31A H 1.0455 0.5770 0.4111 0.080 Uiso 1 1 calc R . .
H31B H 1.0306 0.5871 0.4683 0.080 Uiso 1 1 calc R . .
N1A N 0.97777(17) 0.50905(19) 0.44070(14) 0.0582(9) Uani 1 1 d . . .
H5A H 1.0176 0.4827 0.4469 0.070 Uiso 1 1 calc R . .
C8A C 0.9403(2) 0.4868(2) 0.39492(16) 0.0568(11) Uani 1 1 d . . .
H32 H 0.9565 0.5150 0.3677 0.068 Uiso 1 1 calc R . .
C10A C 0.9620(3) 0.4183(3) 0.3802(2) 0.0750(14) Uani 1 1 d . . .
H33A H 0.9694 0.3950 0.4111 0.090 Uiso 1 1 calc R . .
H33B H 0.9180 0.3998 0.3641 0.090 Uiso 1 1 calc R . .
O2A O 0.82737(13) 0.50258(14) 0.44215(10) 0.0486(6) Uani 1 1 d . . .
Cl1A Cl 0.0000 0.19244(9) 0.7500 0.0740(5) Uani 1 2 d S . .
11B1 C 0.7444(4) 0.7144(3) 0.7138(2) 0.098(2) Uani 1 1 d . . .
H35 H 0.6921 0.7296 0.7151 0.117 Uiso 1 1 calc R . .
12B1 C 0.7989(6) 0.7729(4) 0.6992(4) 0.168(4) Uani 1 1 d . . .
H36A H 0.8484 0.7569 0.6916 0.252 Uiso 1 1 calc R . .
H36B H 0.8020 0.8022 0.7268 0.252 Uiso 1 1 calc R . .
H36C H 0.7788 0.7947 0.6706 0.252 Uiso 1 1 calc R . .
13B1 C 0.7663(7) 0.6874(5) 0.7649(3) 0.164(4) Uani 1 1 d . . .
H37A H 0.7305 0.6553 0.7746 0.246 Uiso 1 1 calc R . .
H37B H 0.7662 0.7213 0.7892 0.246 Uiso 1 1 calc R . .
H37C H 0.8159 0.6689 0.7631 0.246 Uiso 1 1 calc R . .
C11A C 1.0215(9) 0.4046(4) 0.3509(5) 0.238(9) Uani 1 1 d . . .
H38 H 1.0570 0.4046 0.3789 0.286 Uiso 1 1 calc R . .
C13A C 1.0659(7) 0.4474(5) 0.3225(6) 0.234(8) Uani 1 1 d . . .
H40A H 1.0759 0.4851 0.3418 0.351 Uiso 1 1 calc R . .
H40B H 1.0391 0.4589 0.2926 0.351 Uiso 1 1 calc R . .
H40C H 1.1128 0.4271 0.3137 0.351 Uiso 1 1 calc R . .
C12A C 1.0344(7) 0.3353(4) 0.3396(5) 0.194(6) Uani 1 1 d . . .
H39A H 1.0861 0.3245 0.3464 0.292 Uiso 1 1 calc R . .
H39B H 1.0235 0.3273 0.3050 0.292 Uiso 1 1 calc R . .
H39C H 1.0017 0.3097 0.3601 0.292 Uiso 1 1 calc R . .
C9A C 0.8554(2) 0.4932(2) 0.39949(17) 0.0526(9) Uani 1 1 d . . .
O3A O 0.81701(16) 0.48633(16) 0.36046(11) 0.0609(8) Uani 1 1 d . . .
O16A O -0.0202(7) 0.1647(4) 0.7076(2) 0.215(4) Uani 1 1 d . . .
O15A O 0.0506(7) 0.2280(10) 0.7341(4) 0.453(15) Uani 1 1 d . . .
O7P O 0.1349(3) 0.5000 0.5000 0.126(3) Uani 1 2 d S . .
H200 H 0.855(3) 0.619(2) 0.5277(17) 0.057(12) Uiso 1 1 d . . .

loop_
_atom_site_aniso_label
_atom_site_aniso_U_11
_atom_site_aniso_U_22
_atom_site_aniso_U_33
_atom_site_aniso_U_23
_atom_site_aniso_U_13
_atom_site_aniso_U_12
N 0.247(12) 0.248(14) 0.200(11) -0.005(11) 0.073(11) -0.001(11)
O101 0.235(10) 0.59(3) 0.187(9) 0.009(14) 0.030(9) -0.211(15)
O7V 0.56(2) 0.356(16) 0.235(9) 0.147(11) -0.230(13) -0.373(18)
C5M 0.38(3) 0.218(16) 0.192(10) 0.001(13) 0.144(17) -0.004(17)
C6M 0.36(2) 0.57(4) 0.093(7) 0.022(13) 0.051(11) -0.15(3)
Ni1 0.0392(3) 0.0513(4) 0.0551(4) -0.0088(3) 0.000 0.000
Ni2 0.0440(2) 0.0422(2) 0.0362(2) -0.00444(19) 0.00026(19) 0.0009(2)
K1 0.0402(5) 0.0669(8) 0.0490(6) -0.0210(6) 0.000 0.000
O1B 0.0495(16) 0.0532(18) 0.0568(17) 0.0024(13) -0.0020(14) 0.0024(13)
O1B1 0.0535(15) 0.0424(16) 0.0428(14) -0.0029(12) -0.0045(12) -0.0040(12)
O2B 0.0426(12) 0.0494(14) 0.0401(12) -0.0076(11) 0.0018(10) -0.0017(12)
O2B1 0.0430(13) 0.0457(14) 0.0466(13) -0.0109(11) 0.0019(11) -0.0011(11)
C2B 0.076(3) 0.061(3) 0.065(3) 0.005(2) -0.022(2) 0.012(2)
C1B 0.070(3) 0.059(3) 0.041(2) 0.0038(19) -0.0122(19) 0.001(2)
C4B 0.141(6) 0.065(4) 0.088(4) 0.028(3) -0.019(4) -0.016(4)
C6B 0.075(3) 0.060(3) 0.038(2) 0.0051(18) -0.0002(19) 0.000(2)
C3B 0.109(5) 0.066(3) 0.085(4) 0.018(3) -0.030(3) 0.011(3)
C5B 0.092(4) 0.096(4) 0.057(3) 0.022(3) -0.004(3) -0.014(3)
C7B 0.070(3) 0.081(3) 0.0300(19) -0.0010(19) 0.0043(17) -0.002(2)
C1B1 0.051(2) 0.050(2) 0.043(2) 0.0021(17) -0.0018(15) 0.0014(17)
C5B1 0.073(3) 0.048(2) 0.070(3) -0.009(2) -0.001(2) 0.003(2)
C2B1 0.079(3) 0.065(3) 0.044(2) 0.0027(19) 0.000(2) -0.011(2)
C3B1 0.109(4) 0.081(4) 0.054(3) 0.016(2) 0.008(3) -0.006(3)
C6B1 0.047(2) 0.041(2) 0.053(2) 0.0018(16) -0.0006(17) 0.0009(17)
C4B1 0.093(3) 0.052(3) 0.086(4) 0.021(3) 0.000(3) -0.009(2)
C7B1 0.049(2) 0.048(2) 0.051(2) -0.0168(17) 0.0017(16) 0.0056(17)
N1B 0.0534(17) 0.0479(18) 0.0365(16) -0.0080(13) 0.0034(13) 0.0025(14)
N1B1 0.0513(17) 0.0486(18) 0.0353(15) -0.0072(13) -0.0010(12) 0.0029(14)
C9B 0.048(2) 0.043(2) 0.0350(18) 0.0030(15) 0.0005(15) 0.0002(16)
C8B 0.0477(18) 0.048(2) 0.044(2) 0.0003(17) 0.0056(15) -0.0041(17)
C10B 0.0470(19) 0.060(2) 0.055(2) -0.0070(18) 0.0038(18) 0.003(2)
C11B 0.053(2) 0.098(4) 0.090(4) -0.020(3) 0.009(2) 0.012(3)
C12B 0.088(4) 0.164(7) 0.106(5) -0.005(5) 0.044(4) 0.031(4)
C13B 0.061(3) 0.107(5) 0.156(6) -0.035(5) -0.010(4) 0.026(3)
O3B 0.0541(14) 0.0508(16) 0.0507(15) -0.0129(12) 0.0074(12) -0.0090(13)
C9B1 0.049(2) 0.042(2) 0.050(2) -0.0067(16) -0.0033(16) 0.0006(17)
C8B1 0.052(2) 0.046(2) 0.056(2) -0.0109(18) -0.0057(17) 0.0011(18)
O3B1 0.0520(16) 0.0571(17) 0.0692(18) -0.0139(14) 0.0072(14) -0.0081(14)
10B1 0.065(3) 0.078(3) 0.054(2) -0.017(2) -0.016(2) 0.008(2)
O1A 0.0600(15) 0.0503(15) 0.0632(17) -0.0060(13) 0.0040(16) -0.0005(13)
C6A 0.060(2) 0.048(2) 0.065(3) -0.005(2) 0.006(2) -0.0177(19)
C2A 0.079(3) 0.048(3) 0.077(3) -0.003(2) 0.004(3) 0.004(2)
C5A 0.079(3) 0.077(4) 0.082(4) -0.002(3) 0.013(3) -0.025(3)
C1A 0.064(3) 0.046(2) 0.064(2) -0.0061(19) -0.003(2) -0.012(2)
C4A 0.106(4) 0.069(3) 0.086(4) 0.014(3) -0.002(4) -0.022(3)
C3A 0.095(4) 0.060(3) 0.089(4) 0.013(3) -0.005(3) 0.002(3)
C7A 0.048(2) 0.068(3) 0.084(3) -0.018(3) 0.014(2) -0.013(2)
N1A 0.0379(15) 0.066(2) 0.071(2) -0.0094(19) 0.0083(15) 0.0005(17)
C8A 0.0465(19) 0.063(3) 0.061(3) -0.013(2) 0.0155(18) -0.0073(19)
C10A 0.072(3) 0.068(3) 0.085(3) -0.024(3) 0.019(2) -0.006(3)
O2A 0.0424(12) 0.0541(16) 0.0494(14) -0.0056(13) 0.0044(11) -0.0021(12)
Cl1A 0.0989(13) 0.0712(11) 0.0519(9) 0.000 0.0143(8) 0.000
11B1 0.121(5) 0.110(5) 0.062(3) -0.036(3) -0.030(3) 0.008(4)
12B1 0.198(10) 0.113(6) 0.194(10) -0.051(7) -0.070(8) -0.039(7)
13B1 0.274(12) 0.144(7) 0.074(5) -0.008(4) -0.080(6) 0.005(8)
C11A 0.363(19) 0.093(6) 0.259(14) 0.027(7) 0.228(15) 0.083(9)
C13A 0.218(12) 0.136(8) 0.347(19) 0.026(10) 0.211(13) 0.029(8)
C12A 0.273(14) 0.096(6) 0.213(11) -0.006(6) 0.147(11) 0.068(7)
C9A 0.0507(19) 0.049(2) 0.058(2) -0.010(2) 0.0084(19) -0.0039(18)
O3A 0.0581(16) 0.076(2) 0.0483(16) -0.0093(14) 0.0052(13) -0.0089(15)
O16A 0.364(13) 0.174(7) 0.108(5) -0.082(5) -0.033(6) 0.017(8)
O15A 0.328(15) 0.89(4) 0.142(8) -0.022(14) 0.052(8) -0.39(2)
O7P 0.068(3) 0.123(5) 0.187(8) 0.006(5) 0.000 0.000

loop_
_atom_type_symbol
_atom_type_description
_atom_type_scat_dispersion_real
_atom_type_scat_dispersion_imag
_atom_type_scat_source
C C 0.0033 0.0016 'International Tables Vol C Tables 4.2.6.8 and 6.1.1.4'
H H 0.0000 0.0000 'International Tables Vol C Tables 4.2.6.8 and 6.1.1.4'
N N 0.0061 0.0033 'International Tables Vol C Tables 4.2.6.8 and 6.1.1.4'
O O 0.0106 0.0060 'International Tables Vol C Tables 4.2.6.8 and 6.1.1.4'
K K 0.2009 0.2494 'International Tables Vol C Tables 4.2.6.8 and 6.1.1.4'
Ni Ni 0.3393 1.1124 'International Tables Vol C Tables 4.2.6.8 and 6.1.1.4'
Cl Cl 0.1484 0.1585 'International Tables Vol C Tables 4.2.6.8 and 6.1.1.4'

loop_
_geom_angle_atom_site_label_1
_geom_angle_atom_site_label_2
_geom_angle_atom_site_label_3
_geom_angle
_geom_angle_site_symmetry_1
_geom_angle_site_symmetry_3
_geom_angle_publ_flag
N C5M C6M 168(3) . . ?
O2A Ni1 O2A 99.83(14) . 4_566 ?
O2A Ni1 N1A 176.32(15) . 4_566 ?
O2A Ni1 N1A 80.53(12) 4_566 4_566 ?
O2A Ni1 N1A 80.53(12) . . ?
O2A Ni1 N1A 176.32(15) 4_566 . ?
N1A Ni1 N1A 99.3(2) 4_566 . ?
O2A Ni1 O1A 86.60(12) . 4_566 ?
O2A Ni1 O1A 86.68(12) 4_566 4_566 ?
N1A Ni1 O1A 89.77(14) 4_566 4_566 ?
N1A Ni1 O1A 97.00(13) . 4_566 ?
O2A Ni1 O1A 86.68(12) . . ?
O2A Ni1 O1A 86.60(12) 4_566 . ?
N1A Ni1 O1A 97.00(13) 4_566 . ?
N1A Ni1 O1A 89.77(14) . . ?
O1A Ni1 O1A 169.55(16) 4_566 . ?
O2A Ni1 K1 49.91(7) . . ?
O2A Ni1 K1 49.91(7) 4_566 . ?
N1A Ni1 K1 130.33(10) 4_566 . ?
N1A Ni1 K1 130.33(10) . . ?
O1A Ni1 K1 84.78(8) 4_566 . ?
O1A Ni1 K1 84.78(8) . . ?
O2B1 Ni2 O2B 99.09(10) . . ?
O2B1 Ni2 N1B 175.88(12) . . ?
O2B Ni2 N1B 80.97(11) . . ?
O2B1 Ni2 N1B1 80.71(11) . . ?
O2B Ni2 N1B1 174.58(11) . . ?
N1B Ni2 N1B1 99.61(12) . . ?
O2B1 Ni2 O1B1 87.75(11) . . ?
O2B Ni2 O1B1 84.75(11) . . ?
N1B Ni2 O1B1 96.36(12) . . ?
N1B1 Ni2 O1B1 89.83(12) . . ?
O2B1 Ni2 O1B 86.41(12) . . ?
O2B Ni2 O1B 87.71(11) . . ?
N1B Ni2 O1B 89.47(13) . . ?
N1B1 Ni2 O1B 97.68(12) . . ?
O1B1 Ni2 O1B 169.62(12) . . ?
O2B1 Ni2 K1 49.20(7) . . ?
O2B Ni2 K1 49.92(7) . . ?
N1B Ni2 K1 130.60(9) . . ?
N1B1 Ni2 K1 129.78(9) . . ?
O1B1 Ni2 K1 85.45(8) . . ?
O1B Ni2 K1 84.23(9) . . ?
O2B1 K1 O2B1 179.97(12) 4_566 . ?
O2B1 K1 O2B 109.49(8) 4_566 . ?
O2B1 K1 O2B 70.53(8) . . ?
O2B1 K1 O2B 70.53(8) 4_566 4_566 ?
O2B1 K1 O2B 109.49(8) . 4_566 ?
O2B K1 O2B 69.74(10) . 4_566 ?
O2B1 K1 O2A 109.61(9) 4_566 4_566 ?
O2B1 K1 O2A 70.37(8) . 4_566 ?
O2B K1 O2A 109.93(7) . 4_566 ?
O2B K1 O2A 179.67(8) 4_566 4_566 ?
O2B1 K1 O2A 70.37(8) 4_566 . ?
O2B1 K1 O2A 109.61(9) . . ?
O2B K1 O2A 179.67(8) . . ?
O2B K1 O2A 109.93(7) 4_566 . ?
O2A K1 O2A 70.39(12) 4_566 . ?
O2B1 K1 Ni2 35.23(5) 4_566 4_566 ?
O2B1 K1 Ni2 144.79(6) . 4_566 ?
O2B K1 Ni2 90.18(6) . 4_566 ?
O2B K1 Ni2 35.31(5) 4_566 4_566 ?
O2A K1 Ni2 144.83(6) 4_566 4_566 ?
O2A K1 Ni2 89.55(6) . 4_566 ?
O2B1 K1 Ni2 144.79(6) 4_566 . ?
O2B1 K1 Ni2 35.23(5) . . ?
O2B K1 Ni2 35.31(5) . . ?
O2B K1 Ni2 90.18(6) 4_566 . ?
O2A K1 Ni2 89.55(6) 4_566 . ?
O2A K1 Ni2 144.83(6) . . ?
Ni2 K1 Ni2 120.61(3) 4_566 . ?
O2B1 K1 Ni1 89.99(6) 4_566 . ?
O2B1 K1 Ni1 89.99(6) . . ?
O2B K1 Ni1 145.13(5) . . ?
O2B K1 Ni1 145.13(5) 4_566 . ?
O2A K1 Ni1 35.20(6) 4_566 . ?
O2A K1 Ni1 35.20(6) . . ?
Ni2 K1 Ni1 119.694(17) 4_566 . ?
Ni2 K1 Ni1 119.694(17) . . ?
C1B O1B Ni2 117.1(3) . . ?
C1B O1B H10V 114(3) . . ?
Ni2 O1B H10V 108(3) . . ?
C1B1 O1B1 Ni2 118.1(2) . . ?
C1B1 O1B1 H103 116(5) . . ?
Ni2 O1B1 H103 115(5) . . ?
C9B O2B Ni2 115.6(2) . . ?
C9B O2B K1 147.3(2) . . ?
Ni2 O2B K1 94.77(9) . . ?
C9B1 O2B1 Ni2 115.9(2) . . ?
C9B1 O2B1 K1 146.3(2) . . ?
Ni2 O2B1 K1 95.57(10) . . ?
C3B C2B C1B 118.3(5) . . ?
C3B C2B H6 120.8 . . ?
C1B C2B H6 120.8 . . ?
O1B C1B C6B 116.9(4) . . ?
O1B C1B C2B 121.0(4) . . ?
C6B C1B C2B 122.1(5) . . ?
C3B C4B C5B 120.2(6) . . ?
C3B C4B H4 119.9 . . ?
C5B C4B H4 119.9 . . ?
C1B C6B C5B 116.8(5) . . ?
C1B C6B C7B 120.1(4) . . ?
C5B C6B C7B 123.1(4) . . ?
C4B C3B C2B 121.5(6) . . ?
C4B C3B H5 119.3 . . ?
C2B C3B H5 119.3 . . ?
C4B C5B C6B 121.1(6) . . ?
C4B C5B H100 119.4 . . ?
C6B C5B H100 119.4 . . ?
C6B C7B N1B 111.9(3) . . ?
C6B C7B H7A 109.2 . . ?
N1B C7B H7A 109.2 . . ?
C6B C7B H7B 109.2 . . ?
N1B C7B H7B 109.2 . . ?
H7A C7B H7B 107.9 . . ?
O1B1 C1B1 C2B1 122.4(4) . . ?
O1B1 C1B1 C6B1 116.8(3) . . ?
C2B1 C1B1 C6B1 120.8(4) . . ?
C6B1 C5B1 C4B1 121.4(4) . . ?
C6B1 C5B1 H10 119.3 . . ?
C4B1 C5B1 H10 119.3 . . ?
C3B1 C2B1 C1B1 119.2(4) . . ?
C3B1 C2B1 H13 120.4 . . ?
C1B1 C2B1 H13 120.4 . . ?
C4B1 C3B1 C2B1 121.3(4) . . ?
C4B1 C3B1 H12 119.4 . . ?
C2B1 C3B1 H12 119.4 . . ?
C5B1 C6B1 C1B1 117.8(4) . . ?
C5B1 C6B1 C7B1 122.3(4) . . ?
C1B1 C6B1 C7B1 119.9(3) . . ?
C3B1 C4B1 C5B1 119.5(4) . . ?
C3B1 C4B1 H11 120.2 . . ?
C5B1 C4B1 H11 120.2 . . ?
N1B1 C7B1 C6B1 112.4(3) . . ?
N1B1 C7B1 H14A 109.1 . . ?
C6B1 C7B1 H14A 109.1 . . ?
N1B1 C7B1 H14B 109.1 . . ?
C6B1 C7B1 H14B 109.1 . . ?
H14A C7B1 H14B 107.9 . . ?
C8B N1B C7B 111.7(3) . . ?
C8B N1B Ni2 108.9(2) . . ?
C7B N1B Ni2 111.8(3) . . ?
C8B N1B H1 108.1 . . ?
C7B N1B H1 108.1 . . ?
Ni2 N1B H1 108.1 . . ?
C8B1 N1B1 C7B1 113.1(3) . . ?
C8B1 N1B1 Ni2 108.8(2) . . ?
C7B1 N1B1 Ni2 111.4(2) . . ?
C8B1 N1B1 H3 107.8 . . ?
C7B1 N1B1 H3 107.8 . . ?
Ni2 N1B1 H3 107.8 . . ?
O3B C9B O2B 123.7(3) . . ?
O3B C9B C8B 117.9(3) . . ?
O2B C9B C8B 118.4(3) . . ?
N1B C8B C9B 110.0(3) . . ?
N1B C8B C10B 111.1(3) . . ?
C9B C8B C10B 112.0(3) . . ?
N1B C8B H16 107.9 . . ?
C9B C8B H16 107.9 . . ?
C10B C8B H16 107.9 . . ?
C11B C10B C8B 114.9(4) . . ?
C11B C10B H17A 108.6 . . ?
C8B C10B H17A 108.6 . . ?
C11B C10B H17B 108.6 . . ?
C8B C10B H17B 108.5 . . ?
H17A C10B H17B 107.5 . . ?
C12B C11B C10B 113.9(5) . . ?
C12B C11B C13B 111.4(5) . . ?
C10B C11B C13B 108.3(5) . . ?
C12B C11B H18 107.7 . . ?
C10B C11B H18 107.7 . . ?
C13B C11B H18 107.7 . . ?
C11B C12B H19A 109.5 . . ?
C11B C12B H19B 109.5 . . ?
H19A C12B H19B 109.5 . . ?
C11B C12B H19C 109.5 . . ?
H19A C12B H19C 109.5 . . ?
H19B C12B H19C 109.5 . . ?
C11B C13B H20A 109.5 . . ?
C11B C13B H20B 109.5 . . ?
H20A C13B H20B 109.5 . . ?
C11B C13B H20C 109.5 . . ?
H20A C13B H20C 109.5 . . ?
H20B C13B H20C 109.5 . . ?
O2B1 C9B1 O3B1 124.2(3) . . ?
O2B1 C9B1 C8B1 119.1(3) . . ?
O3B1 C9B1 C8B1 116.7(3) . . ?
N1B1 C8B1 C9B1 109.7(3) . . ?
N1B1 C8B1 10B1 110.6(4) . . ?
C9B1 C8B1 10B1 111.8(3) . . ?
N1B1 C8B1 H21 108.2 . . ?
C9B1 C8B1 H21 108.2 . . ?
10B1 C8B1 H21 108.2 . . ?
11B1 10B1 C8B1 114.8(4) . . ?
11B1 10B1 H23A 108.6 . . ?
C8B1 10B1 H23A 108.6 . . ?
11B1 10B1 H23B 108.6 . . ?
C8B1 10B1 H23B 108.6 . . ?
H23A 10B1 H23B 107.5 . . ?
C1A O1A Ni1 118.5(2) . . ?
C1A O1A H200 113(3) . . ?
Ni1 O1A H200 115(3) . . ?
C5A C6A C1A 119.5(5) . . ?
C5A C6A C7A 120.6(5) . . ?
C1A C6A C7A 119.9(4) . . ?
C1A C2A C3A 119.7(5) . . ?
C1A C2A H27 120.2 . . ?
C3A C2A H27 120.2 . . ?
C6A C5A C4A 120.0(5) . . ?
C6A C5A H26 120.0 . . ?
C4A C5A H26 120.0 . . ?
O1A C1A C2A 121.6(4) . . ?
O1A C1A C6A 117.1(4) . . ?
C2A C1A C6A 121.2(4) . . ?
C3A C4A C5A 120.2(5) . . ?
C3A C4A H28 119.9 . . ?
C5A C4A H28 119.9 . . ?
C4A C3A C2A 119.3(5) . . ?
C4A C3A H29 120.3 . . ?
C2A C3A H29 120.3 . . ?
N1A C7A C6A 113.0(3) . . ?
N1A C7A H31A 109.0 . . ?
C6A C7A H31A 109.0 . . ?
N1A C7A H31B 109.0 . . ?
C6A C7A H31B 109.0 . . ?
H31A C7A H31B 107.8 . . ?
C8A N1A C7A 113.3(4) . . ?
C8A N1A Ni1 108.1(2) . . ?
C7A N1A Ni1 111.2(3) . . ?
C8A N1A H5A 108.0 . . ?
C7A N1A H5A 108.0 . . ?
Ni1 N1A H5A 108.0 . . ?
N1A C8A C9A 110.7(3) . . ?
N1A C8A C10A 113.4(4) . . ?
C9A C8A C10A 110.5(4) . . ?
N1A C8A H32 107.3 . . ?
C9A C8A H32 107.3 . . ?
C10A C8A H32 107.3 . . ?
C11A C10A C8A 123.0(6) . . ?
C11A C10A H33A 106.6 . . ?
C8A C10A H33A 106.6 . . ?
C11A C10A H33B 106.6 . . ?
C8A C10A H33B 106.6 . . ?
H33A C10A H33B 106.5 . . ?
C9A O2A Ni1 115.8(2) . . ?
C9A O2A K1 147.1(2) . . ?
Ni1 O2A K1 94.89(10) . . ?
O15A Cl1A O15A 106(2) . 3_556 ?
O15A Cl1A O16A 111.2(8) . 3_556 ?
O15A Cl1A O16A 99.4(7) 3_556 3_556 ?
O15A Cl1A O16A 99.4(7) . . ?
O15A Cl1A O16A 111.2(8) 3_556 . ?
O16A Cl1A O16A 128.0(8) 3_556 . ?
10B1 11B1 13B1 111.3(6) . . ?
10B1 11B1 12B1 107.9(6) . . ?
13B1 11B1 12B1 110.3(7) . . ?
10B1 11B1 H35 109.1 . . ?
13B1 11B1 H35 109.1 . . ?
12B1 11B1 H35 109.1 . . ?
11B1 12B1 H36A 109.5 . . ?
11B1 12B1 H36B 109.5 . . ?
H36A 12B1 H36B 109.5 . . ?
11B1 12B1 H36C 109.5 . . ?
H36A 12B1 H36C 109.5 . . ?
H36B 12B1 H36C 109.5 . . ?
11B1 13B1 H37A 109.5 . . ?
11B1 13B1 H37B 109.5 . . ?
H37A 13B1 H37B 109.5 . . ?
11B1 13B1 H37C 109.5 . . ?
H37A 13B1 H37C 109.5 . . ?
H37B 13B1 H37C 109.5 . . ?
C10A C11A C13A 127.9(8) . . ?
C10A C11A C12A 116.3(9) . . ?
C13A C11A C12A 114.8(8) . . ?
C10A C11A H38 93.2 . . ?
C13A C11A H38 93.2 . . ?
C12A C11A H38 93.2 . . ?
C11A C13A H40A 109.5 . . ?
C11A C13A H40B 109.5 . . ?
H40A C13A H40B 109.5 . . ?
C11A C13A H40C 109.5 . . ?
H40A C13A H40C 109.5 . . ?
H40B C13A H40C 109.5 . . ?
C11A C12A H39A 109.5 . . ?
C11A C12A H39B 109.5 . . ?
H39A C12A H39B 109.5 . . ?
C11A C12A H39C 109.5 . . ?
H39A C12A H39C 109.5 . . ?
H39B C12A H39C 109.5 . . ?
O3A C9A O2A 124.1(3) . . ?
O3A C9A C8A 117.4(4) . . ?
O2A C9A C8A 118.5(4) . . ?

loop_
_geom_bond_atom_site_label_1
_geom_bond_atom_site_label_2
_geom_bond_distance
_geom_bond_site_symmetry_2
_geom_bond_publ_flag
N C5M 1.169(14) . ?
C5M C6M 1.421(15) . ?
Ni1 O2A 2.025(3) . ?
Ni1 O2A 2.025(3) 4_566 ?
Ni1 N1A 2.096(3) 4_566 ?
Ni1 N1A 2.096(3) . ?
Ni1 O1A 2.151(3) 4_566 ?
Ni1 O1A 2.151(3) . ?
Ni1 K1 3.4999(12) . ?
Ni2 O2B1 2.019(3) . ?
Ni2 O2B 2.021(3) . ?
Ni2 N1B 2.080(3) . ?
Ni2 N1B1 2.085(3) . ?
Ni2 O1B1 2.154(3) . ?
Ni2 O1B 2.162(3) . ?
Ni2 K1 3.4837(7) . ?
K1 O2B1 2.650(2) 4_566 ?
K1 O2B1 2.650(2) . ?
K1 O2B 2.675(2) . ?
K1 O2B 2.675(2) 4_566 ?
K1 O2A 2.687(3) 4_566 ?
K1 O2A 2.687(3) . ?
K1 Ni2 3.4837(7) 4_566 ?
O1B C1B 1.368(6) . ?
O1B H10V 0.73(4) . ?
O1B1 C1B1 1.365(5) . ?
O1B1 H103 0.73(6) . ?
O2B C9B 1.273(4) . ?
O2B1 C9B1 1.257(5) . ?
C2B C3B 1.373(8) . ?
C2B C1B 1.399(7) . ?
C2B H6 0.9300 . ?
C1B C6B 1.394(7) . ?
C4B C3B 1.363(10) . ?
C4B C5B 1.379(10) . ?
C4B H4 0.9300 . ?
C6B C5B 1.408(8) . ?
C6B C7B 1.489(7) . ?
C3B H5 0.9300 . ?
C5B H100 0.9299 . ?
C7B N1B 1.505(5) . ?
C7B H7A 0.9700 . ?
C7B H7B 0.9700 . ?
C1B1 C2B1 1.385(6) . ?
C1B1 C6B1 1.411(6) . ?
C5B1 C6B1 1.384(6) . ?
C5B1 C4B1 1.388(8) . ?
C5B1 H10 0.9300 . ?
C2B1 C3B1 1.382(7) . ?
C2B1 H13 0.9300 . ?
C3B1 C4B1 1.364(8) . ?
C3B1 H12 0.9300 . ?
C6B1 C7B1 1.502(6) . ?
C4B1 H11 0.9300 . ?
C7B1 N1B1 1.487(5) . ?
C7B1 H14A 0.9700 . ?
C7B1 H14B 0.9700 . ?
N1B C8B 1.488(5) . ?
N1B H1 0.9100 . ?
N1B1 C8B1 1.485(5) . ?
N1B1 H3 0.9100 . ?
C9B O3B 1.240(4) . ?
C9B C8B 1.525(5) . ?
C8B C10B 1.542(6) . ?
C8B H16 0.9800 . ?
C10B C11B 1.532(6) . ?
C10B H17A 0.9700 . ?
C10B H17B 0.9700 . ?
C11B C12B 1.489(10) . ?
C11B C13B 1.527(8) . ?
C11B H18 0.9800 . ?
C12B H19A 0.9600 . ?
C12B H19B 0.9600 . ?
C12B H19C 0.9600 . ?
C13B H20A 0.9600 . ?
C13B H20B 0.9600 . ?
C13B H20C 0.9600 . ?
C9B1 O3B1 1.264(5) . ?
C9B1 C8B1 1.518(5) . ?
C8B1 10B1 1.531(6) . ?
C8B1 H21 0.9800 . ?
10B1 11B1 1.514(7) . ?
10B1 H23A 0.9700 . ?
10B1 H23B 0.9700 . ?
O1A C1A 1.376(5) . ?
O1A H200 0.97(5) . ?
C6A C5A 1.361(7) . ?
C6A C1A 1.388(6) . ?
C6A C7A 1.527(7) . ?
C2A C1A 1.381(7) . ?
C2A C3A 1.385(8) . ?
C2A H27 0.9300 . ?
C5A C4A 1.407(9) . ?
C5A H26 0.9300 . ?
C4A C3A 1.388(9) . ?
C4A H28 0.9300 . ?
C3A H29 0.9300 . ?
C7A N1A 1.486(6) . ?
C7A H31A 0.9700 . ?
C7A H31B 0.9700 . ?
N1A C8A 1.468(6) . ?
N1A H5A 0.9100 . ?
C8A C9A 1.513(5) . ?
C8A C10A 1.535(7) . ?
C8A H32 0.9800 . ?
C10A C11A 1.343(10) . ?
C10A H33A 0.9700 . ?
C10A H33B 0.9700 . ?
O2A C9A 1.260(5) . ?
Cl1A O15A 1.239(11) . ?
Cl1A O15A 1.239(11) 3_556 ?
Cl1A O16A 1.322(6) 3_556 ?
Cl1A O16A 1.322(6) . ?
11B1 13B1 1.529(9) . ?
11B1 12B1 1.606(12) . ?
11B1 H35 0.9800 . ?
12B1 H36A 0.9600 . ?
12B1 H36B 0.9600 . ?
12B1 H36C 0.9600 . ?
13B1 H37A 0.9600 . ?
13B1 H37B 0.9600 . ?
13B1 H37C 0.9600 . ?
C11A C13A 1.412(13) . ?
C11A C12A 1.499(11) . ?
C11A H38 0.9800 . ?
C13A H40A 0.9600 . ?
C13A H40B 0.9600 . ?
C13A H40C 0.9600 . ?
C12A H39A 0.9600 . ?
C12A H39B 0.9600 . ?
C12A H39C 0.9600 . ?
C9A O3A 1.253(5) . ?
